data_4317733
loop_
_publ_author_name
'David R. Armstrong'
'Francesca Benevelli'
'Andrew D. Bond'
'Neil Feeder'
'Eilis A. Harron'
'Alexander D. Hopkins'
'Mary McPartlin'
'David Moncrieff'
'David S\'aez'
'Elsje A. Quadrelli'
'Anthony D. Woods'
'Dominic S. Wright'

_publ_section_title
;
 Formation of Double Cubanes [Sn7(NR)8] in the Reactions of Pyridyl and
 Pyrimidinyl Amines with Sn(NMe2)2: A Synthetic and Theoretical Study
;
_journal_name_full 'Inorganic Chemistry'
_journal_page_first 1492
_journal_page_last 1501
_journal_paper_doi 10.1021/ic011090r
_journal_volume 41
_journal_year 2002
_chemical_formula_sum 'C48 H56 N24 O16 Sn7'
_chemical_formula_weight 2056.00
_chemical_name_systematic
;

  ?

;
_space_group_IT_number 2
_symmetry_cell_setting triclinic
_symmetry_space_group_name_Hall '-P 1'
_symmetry_space_group_name_H-M 'P -1'
_atom_sites_solution_hydrogens geom
_atom_sites_solution_primary direct
_atom_sites_solution_secondary difmap
_audit_creation_method SHELXL-97
_cell_angle_alpha 91.91(3)
_cell_angle_beta 115.07(2)
_cell_angle_gamma 117.10(4)
_cell_formula_units_Z 1
_cell_length_a 12.779(6)
_cell_length_b 12.754(7)
_cell_length_c 13.155(5)
_cell_measurement_temperature 198(2)
_cell_volume 1659.3(17)
_computing_cell_refinement 'Bruker XPREP'
_computing_data_collection 'Bruker XPREP'
_computing_data_reduction 'Bruker XPREP'
_computing_molecular_graphics 'Bruker SHELXTL'
_computing_publication_material 'Bruker SHELXTL'
_computing_structure_refinement 'SHELXL-97 (Sheldrick, 1997)'
_computing_structure_solution 'SHELXS-97 (Sheldrick, 1990)'
_diffrn_ambient_temperature 198(2)
_diffrn_measured_fraction_theta_full 0.982
_diffrn_measured_fraction_theta_max 0.982
_diffrn_measurement_device_type 'Bruker P4'
_diffrn_measurement_method theta/2theta
_diffrn_radiation_monochromator graphite
_diffrn_radiation_source 'fine-focus sealed tube'
_diffrn_radiation_type MoK\a
_diffrn_radiation_wavelength 0.71073
_diffrn_reflns_av_R_equivalents 0.0272
_diffrn_reflns_av_sigmaI/netI 0.0460
_diffrn_reflns_limit_h_max 14
_diffrn_reflns_limit_h_min -1
_diffrn_reflns_limit_k_max 12
_diffrn_reflns_limit_k_min -13
_diffrn_reflns_limit_l_max 13
_diffrn_reflns_limit_l_min -14
_diffrn_reflns_number 5309
_diffrn_reflns_theta_full 23.07
_diffrn_reflns_theta_max 23.07
_diffrn_reflns_theta_min 1.78
_diffrn_standards_decay_% 0.2
_diffrn_standards_interval_count 97
_diffrn_standards_number 3
_exptl_absorpt_coefficient_mu 2.673
_exptl_absorpt_correction_T_max 1.000
_exptl_absorpt_correction_T_min 0.872
_exptl_absorpt_correction_type semi-empirical
_exptl_absorpt_process_details psi-scans
_exptl_crystal_colour colourless
_exptl_crystal_density_diffrn 2.057
_exptl_crystal_density_method 'not measured'
_exptl_crystal_F_000 990
_exptl_crystal_size_max 0.14
_exptl_crystal_size_mid 0.10
_exptl_crystal_size_min 0.10
_refine_diff_density_max 0.608
_refine_diff_density_min -0.650
_refine_diff_density_rms 0.135
_refine_ls_extinction_method none
_refine_ls_goodness_of_fit_ref 1.088
_refine_ls_hydrogen_treatment mixed
_refine_ls_matrix_type full
_refine_ls_number_parameters 438
_refine_ls_number_reflns 4570
_refine_ls_number_restraints 0
_refine_ls_restrained_S_all 1.088
_refine_ls_R_factor_all 0.0518
_refine_ls_R_factor_gt 0.0306
_refine_ls_shift/su_max 2.147
_refine_ls_shift/su_mean 0.161
_refine_ls_structure_factor_coef Fsqd
_refine_ls_weighting_details 'calc w=1/[\s^2^(Fo^2^)+(0.0094P)^2^+5.0478P] where P=(Fo^2^+2Fc^2^)/3'
_refine_ls_weighting_scheme calc
_refine_ls_wR_factor_gt 0.0533
_refine_ls_wR_factor_ref 0.0640
_reflns_number_gt 3431
_reflns_number_total 4570
_reflns_threshold_expression >2sigma(I)
_cod_data_source_file ic011090r_1.cif
_cod_data_source_block sy447
_cod_depositor_comments
;
The following automatic conversions were performed:

'_symmetry_cell_setting' value 'Triclinic' changed to 'triclinic'
according to the built-in table from CIF Core dictionary named
'cif_core.dic' version 2.4.1 from 2010-06-29.

Automatic conversion script
Id: cif_fix_values 1646 2011-03-28 12:23:43Z adriana 
;
_cod_original_cell_volume 1659.3(13)
_cod_database_code 4317733

loop_
_symmetry_equiv_pos_as_xyz
'x, y, z'
'-x, -y, -z'

loop_
_atom_site_label
_atom_site_type_symbol
_atom_site_fract_x
_atom_site_fract_y
_atom_site_fract_z
_atom_site_U_iso_or_equiv
_atom_site_adp_type
_atom_site_occupancy
_atom_site_symmetry_multiplicity
_atom_site_calc_flag
_atom_site_refinement_flags
_atom_site_disorder_assembly
_atom_site_disorder_group
Sn1 Sn 0.0000 0.0000 0.0000 0.02070(17) Uani 1 2 d S . .
Sn2 Sn 0.32245(5) 0.22969(4) 0.09763(4) 0.02593(13) Uani 1 1 d . . .
Sn3 Sn 0.07369(5) 0.28983(4) 0.05010(4) 0.02587(14) Uani 1 1 d . . .
Sn4 Sn 0.18871(5) 0.18287(4) 0.28134(4) 0.02541(13) Uani 1 1 d . . .
N1 N -0.0016(5) 0.1240(5) 0.1129(4) 0.0199(13) Uani 1 1 d . . .
C11 C -0.1049(7) 0.1034(6) 0.1346(5) 0.0244(17) Uani 1 1 d . . .
N2 N -0.2260(6) 0.0031(5) 0.0744(5) 0.0285(14) Uani 1 1 d . . .
C13 C -0.3187(7) -0.0088(6) 0.1050(6) 0.0274(17) Uani 1 1 d . . .
O131 O -0.4389(5) -0.1117(4) 0.0395(4) 0.0382(13) Uani 1 1 d . . .
C132 C -0.5384(8) -0.1410(7) 0.0756(7) 0.046(2) Uani 1 1 d . . .
H13A H -0.5031 -0.1487 0.1554 0.069 Uiso 1 1 calc R . .
H13B H -0.6210 -0.2188 0.0225 0.069 Uiso 1 1 calc R . .
H13C H -0.5589 -0.0756 0.0735 0.069 Uiso 1 1 calc R . .
C14 C -0.2910(8) 0.0773(6) 0.1935(6) 0.0324(18) Uani 1 1 d . . .
H14 H -0.3565 0.0672 0.2151 0.039 Uiso 1 1 calc R . .
C15 C -0.1631(8) 0.1783(6) 0.2484(6) 0.0310(18) Uani 1 1 d . . .
O151 O -0.1311(6) 0.2656(5) 0.3360(5) 0.0439(14) Uani 1 1 d . . .
C152 C 0.0039(9) 0.3687(7) 0.3935(7) 0.053(2) Uani 1 1 d . . .
H15A H 0.0677 0.3401 0.4228 0.079 Uiso 1 1 calc R . .
H15B H 0.0176 0.4218 0.4591 0.079 Uiso 1 1 calc R . .
H15C H 0.0190 0.4148 0.3380 0.079 Uiso 1 1 calc R . .
N2' N -0.0683(6) 0.1948(5) 0.2224(5) 0.0293(15) Uani 1 1 d . . .
N3 N 0.2720(6) 0.3220(5) 0.1992(4) 0.0253(14) Uani 1 1 d . . .
C21 C 0.3598(7) 0.4419(6) 0.2639(6) 0.0272(17) Uani 1 1 d . . .
N4 N 0.3585(6) 0.4763(5) 0.3612(4) 0.0280(14) Uani 1 1 d . . .
C23 C 0.4483(7) 0.5939(7) 0.4238(6) 0.0311(19) Uani 1 1 d . . .
O231 O 0.4555(5) 0.6351(4) 0.5241(4) 0.0365(13) Uani 1 1 d . . .
C232 C 0.3601(8) 0.5534(7) 0.5534(6) 0.041(2) Uani 1 1 d . . .
H23A H 0.2723 0.5448 0.5036 0.061 Uiso 1 1 calc R . .
H23B H 0.3900 0.5856 0.6356 0.061 Uiso 1 1 calc R . .
H23C H 0.3518 0.4731 0.5414 0.061 Uiso 1 1 calc R . .
C24 C 0.5346(7) 0.6788(6) 0.3917(6) 0.0337(19) Uani 1 1 d . . .
H24 H 0.5972 0.7620 0.4373 0.040 Uiso 1 1 calc R . .
C25 C 0.5229(7) 0.6336(7) 0.2887(6) 0.0323(18) Uani 1 1 d . . .
O251 O 0.6054(5) 0.7129(5) 0.2537(5) 0.0450(14) Uani 1 1 d . . .
C252 C 0.5977(9) 0.6644(8) 0.1491(8) 0.058(3) Uani 1 1 d . . .
H25A H 0.6168 0.5980 0.1587 0.088 Uiso 1 1 calc R . .
H25B H 0.6642 0.7296 0.1343 0.088 Uiso 1 1 calc R . .
H25C H 0.5068 0.6323 0.0830 0.088 Uiso 1 1 calc R . .
N4' N 0.4391(6) 0.5178(5) 0.2239(5) 0.0270(14) Uani 1 1 d . . .
N5 N 0.1089(5) 0.1675(5) -0.0369(4) 0.0217(13) Uani 1 1 d . . .
C31 C 0.0781(7) 0.1814(6) -0.1478(6) 0.0248(17) Uani 1 1 d . . .
N6 N 0.1173(6) 0.2977(5) -0.1537(5) 0.0334(16) Uani 1 1 d . . .
C33 C 0.0813(8) 0.3125(6) -0.2593(6) 0.0336(19) Uani 1 1 d . . .
O331 O 0.1190(6) 0.4279(5) -0.2705(4) 0.0591(18) Uani 1 1 d . . .
C332 C 0.2012(10) 0.5271(7) -0.1645(7) 0.071(3) Uani 1 1 d . . .
H33A H 0.1505 0.5165 -0.1229 0.107 Uiso 1 1 calc R . .
H33B H 0.2251 0.6054 -0.1839 0.107 Uiso 1 1 calc R . .
H33C H 0.2837 0.5269 -0.1145 0.107 Uiso 1 1 calc R . .
C34 C 0.0081(8) 0.2206(7) -0.3607(6) 0.038(2) Uani 1 1 d . . .
H34 H -0.0175 0.2346 -0.4356 0.046 Uiso 1 1 calc R . .
C35 C -0.0251(7) 0.1064(6) -0.3448(6) 0.0268(17) Uani 1 1 d . . .
O351 O -0.0947(5) 0.0028(4) -0.4325(4) 0.0362(13) Uani 1 1 d . . .
C352 C -0.1472(8) 0.0119(7) -0.5502(6) 0.038(2) Uani 1 1 d . . .
H35A H -0.2091 0.0418 -0.5643 0.057 Uiso 1 1 calc R . .
H35B H -0.1959 -0.0691 -0.6051 0.057 Uiso 1 1 calc R . .
H35C H -0.0725 0.0693 -0.5614 0.057 Uiso 1 1 calc R . .
N6' N 0.0090(5) 0.0846(5) -0.2406(4) 0.0239(14) Uani 1 1 d . . .
N7 N 0.1998(5) 0.0724(4) 0.1463(4) 0.0190(13) Uani 1 1 d . . .
C41 C 0.2544(7) 0.0027(6) 0.1890(5) 0.0234(16) Uani 1 1 d . . .
N8 N 0.1760(6) -0.1209(5) 0.1519(5) 0.0267(14) Uani 1 1 d . . .
C43 C 0.2334(7) -0.1834(6) 0.2060(6) 0.0297(18) Uani 1 1 d . . .
O431 O 0.1435(5) -0.3042(4) 0.1679(4) 0.0432(15) Uani 1 1 d . . .
C432 C 0.1871(8) -0.3830(6) 0.2193(7) 0.048(2) Uani 1 1 d . . .
H43A H 0.2592 -0.3756 0.2052 0.072 Uiso 1 1 calc R . .
H43B H 0.1109 -0.4680 0.1845 0.072 Uiso 1 1 calc R . .
H43C H 0.2212 -0.3597 0.3037 0.072 Uiso 1 1 calc R . .
C44 C 0.3645(7) -0.1290(6) 0.2900(6) 0.0297(18) Uani 1 1 d . . .
H44 H 0.4033 -0.1746 0.3274 0.036 Uiso 1 1 calc R . .
C45 C 0.4378(7) -0.0031(7) 0.3174(6) 0.0310(18) Uani 1 1 d . . .
O451 O 0.5706(5) 0.0516(4) 0.3972(4) 0.0416(14) Uani 1 1 d . . .
C452 C 0.6447(7) 0.1826(6) 0.4362(7) 0.043(2) Uani 1 1 d . . .
H45A H 0.6501 0.2157 0.3712 0.065 Uiso 1 1 calc R . .
H45B H 0.7361 0.2118 0.5001 0.065 Uiso 1 1 calc R . .
H45C H 0.5989 0.2101 0.4639 0.065 Uiso 1 1 calc R . .
N8' N 0.3867(6) 0.0632(5) 0.2703(5) 0.0268(14) Uani 1 1 d . . .

loop_
_atom_site_aniso_label
_atom_site_aniso_U_11
_atom_site_aniso_U_22
_atom_site_aniso_U_33
_atom_site_aniso_U_23
_atom_site_aniso_U_13
_atom_site_aniso_U_12
Sn1 0.0260(4) 0.0173(4) 0.0150(3) 0.0029(3) 0.0062(3) 0.0121(3)
Sn2 0.0262(3) 0.0247(3) 0.0214(3) 0.0049(2) 0.0087(2) 0.0121(2)
Sn3 0.0324(3) 0.0198(3) 0.0213(3) 0.0044(2) 0.0077(2) 0.0157(2)
Sn4 0.0314(3) 0.0238(3) 0.0157(3) 0.0034(2) 0.0074(2) 0.0145(2)
N1 0.023(3) 0.018(3) 0.017(3) 0.005(2) 0.008(3) 0.011(3)
C11 0.030(4) 0.024(4) 0.016(4) 0.008(3) 0.007(3) 0.015(4)
N2 0.033(4) 0.030(4) 0.023(3) 0.008(3) 0.011(3) 0.018(3)
C13 0.029(4) 0.023(4) 0.026(4) 0.008(3) 0.010(4) 0.013(4)
O131 0.027(3) 0.038(3) 0.037(3) 0.001(3) 0.015(3) 0.009(3)
C132 0.034(5) 0.044(5) 0.058(6) 0.010(4) 0.029(4) 0.014(4)
C14 0.036(5) 0.035(5) 0.031(4) 0.010(4) 0.022(4) 0.017(4)
C15 0.046(5) 0.024(4) 0.031(4) 0.010(3) 0.024(4) 0.019(4)
O151 0.055(4) 0.035(3) 0.047(3) -0.002(3) 0.035(3) 0.018(3)
C152 0.068(7) 0.039(5) 0.046(5) -0.002(4) 0.033(5) 0.021(5)
N2' 0.031(4) 0.025(3) 0.022(3) 0.003(3) 0.009(3) 0.012(3)
N3 0.030(4) 0.020(3) 0.018(3) 0.002(3) 0.005(3) 0.013(3)
C21 0.033(4) 0.032(4) 0.016(4) 0.005(3) 0.003(3) 0.025(4)
N4 0.034(4) 0.028(3) 0.014(3) 0.003(3) 0.002(3) 0.020(3)
C23 0.037(5) 0.035(5) 0.017(4) -0.002(3) -0.002(4) 0.030(4)
O231 0.036(3) 0.034(3) 0.026(3) -0.003(2) 0.008(3) 0.017(3)
C232 0.049(5) 0.043(5) 0.024(4) -0.002(4) 0.005(4) 0.032(5)
C24 0.033(5) 0.015(4) 0.039(5) 0.004(3) 0.009(4) 0.010(4)
C25 0.027(4) 0.029(4) 0.032(4) 0.010(4) 0.006(4) 0.015(4)
O251 0.038(3) 0.033(3) 0.044(3) 0.010(3) 0.015(3) 0.009(3)
C252 0.062(6) 0.051(6) 0.064(6) 0.024(5) 0.039(5) 0.022(5)
N4' 0.028(4) 0.020(3) 0.024(3) 0.005(3) 0.007(3) 0.011(3)
N5 0.027(3) 0.017(3) 0.012(3) 0.002(2) 0.006(3) 0.009(3)
C31 0.027(4) 0.026(4) 0.019(4) 0.011(3) 0.008(3) 0.015(4)
N6 0.050(4) 0.021(3) 0.026(3) 0.010(3) 0.015(3) 0.019(3)
C33 0.047(5) 0.025(4) 0.036(5) 0.014(4) 0.024(4) 0.021(4)
O331 0.086(5) 0.029(3) 0.032(3) 0.015(3) 0.010(3) 0.024(3)
C332 0.103(9) 0.020(5) 0.048(6) 0.008(4) 0.015(6) 0.022(5)
C34 0.048(5) 0.038(5) 0.023(4) 0.017(4) 0.011(4) 0.025(4)
C35 0.024(4) 0.032(4) 0.020(4) 0.001(3) 0.006(3) 0.015(4)
O351 0.048(3) 0.032(3) 0.013(3) 0.002(2) 0.007(2) 0.018(3)
C352 0.047(5) 0.048(5) 0.016(4) 0.012(4) 0.011(4) 0.026(4)
N6' 0.028(3) 0.021(3) 0.014(3) 0.004(3) 0.006(3) 0.010(3)
N7 0.024(3) 0.013(3) 0.016(3) 0.002(2) 0.006(3) 0.011(3)
C41 0.031(4) 0.022(4) 0.018(4) 0.002(3) 0.012(3) 0.014(4)
N8 0.031(4) 0.022(3) 0.022(3) 0.005(3) 0.007(3) 0.016(3)
C43 0.037(5) 0.024(4) 0.032(4) 0.011(3) 0.014(4) 0.022(4)
O431 0.040(3) 0.023(3) 0.054(4) 0.012(3) 0.007(3) 0.022(3)
C432 0.049(6) 0.020(4) 0.056(6) 0.007(4) 0.008(5) 0.021(4)
C44 0.031(5) 0.024(4) 0.033(4) 0.010(3) 0.010(4) 0.020(4)
C45 0.033(5) 0.038(5) 0.030(4) 0.010(4) 0.016(4) 0.023(4)
O451 0.022(3) 0.032(3) 0.051(3) -0.002(3) 0.001(3) 0.017(3)
C452 0.028(5) 0.032(5) 0.049(5) -0.006(4) 0.008(4) 0.012(4)
N8' 0.028(4) 0.024(3) 0.024(3) 0.006(3) 0.007(3) 0.015(3)

loop_
_atom_type_symbol
_atom_type_description
_atom_type_scat_dispersion_real
_atom_type_scat_dispersion_imag
_atom_type_scat_source
C C 0.0033 0.0016 'International Tables Vol C Tables 4.2.6.8 and 6.1.1.4'
H H 0.0000 0.0000 'International Tables Vol C Tables 4.2.6.8 and 6.1.1.4'
N N 0.0061 0.0033 'International Tables Vol C Tables 4.2.6.8 and 6.1.1.4'
O O 0.0106 0.0060 'International Tables Vol C Tables 4.2.6.8 and 6.1.1.4'
Sn Sn -0.6537 1.4246 'International Tables Vol C Tables 4.2.6.8 and 6.1.1.4'

loop_
_geom_angle_atom_site_label_1
_geom_angle_atom_site_label_2
_geom_angle_atom_site_label_3
_geom_angle
_geom_angle_site_symmetry_1
_geom_angle_site_symmetry_3
_geom_angle_publ_flag
N1 Sn1 N1 180.0(3) . 2 ?
N1 Sn1 N7 98.7(2) . 2 ?
N1 Sn1 N7 81.3(2) 2 2 ?
N1 Sn1 N7 81.3(2) . . ?
N1 Sn1 N7 98.7(2) 2 . ?
N7 Sn1 N7 180.0(5) 2 . ?
N1 Sn1 N5 81.5(2) . . ?
N1 Sn1 N5 98.5(2) 2 . ?
N7 Sn1 N5 99.8(2) 2 . ?
N7 Sn1 N5 80.2(2) . . ?
N1 Sn1 N5 98.5(2) . 2 ?
N1 Sn1 N5 81.5(2) 2 2 ?
N7 Sn1 N5 80.2(2) 2 2 ?
N7 Sn1 N5 99.8(2) . 2 ?
N5 Sn1 N5 180.0(3) . 2 ?
N3 Sn2 N7 79.71(19) . . ?
N3 Sn2 N5 80.1(2) . . ?
N7 Sn2 N5 76.84(19) . . ?
N5 Sn3 N1 78.23(19) . . ?
N5 Sn3 N3 79.25(19) . . ?
N1 Sn3 N3 79.0(2) . . ?
N3 Sn4 N1 80.8(2) . . ?
N3 Sn4 N7 78.01(19) . . ?
N1 Sn4 N7 75.65(19) . . ?
C11 N1 Sn1 127.8(4) . . ?
C11 N1 Sn3 114.5(4) . . ?
Sn1 N1 Sn3 99.0(2) . . ?
C11 N1 Sn4 110.3(4) . . ?
Sn1 N1 Sn4 102.2(2) . . ?
Sn3 N1 Sn4 98.7(2) . . ?
N2 C11 N2' 125.2(7) . . ?
N2 C11 N1 121.3(6) . . ?
N2' C11 N1 113.5(6) . . ?
C11 N2 C13 116.3(6) . . ?
O131 C13 N2 112.8(6) . . ?
O131 C13 C14 124.3(7) . . ?
N2 C13 C14 122.9(7) . . ?
C13 O131 C132 116.8(6) . . ?
O131 C132 H13A 109.4 . . ?
O131 C132 H13B 109.5 . . ?
H13A C132 H13B 109.5 . . ?
O131 C132 H13C 109.5 . . ?
H13A C132 H13C 109.5 . . ?
H13B C132 H13C 109.5 . . ?
C15 C14 C13 115.7(7) . . ?
C15 C14 H14 122.2 . . ?
C13 C14 H14 122.1 . . ?
N2' C15 O151 118.2(7) . . ?
N2' C15 C14 124.0(7) . . ?
O151 C15 C14 117.9(7) . . ?
C15 O151 C152 116.7(6) . . ?
O151 C152 H15A 109.4 . . ?
O151 C152 H15B 109.4 . . ?
H15A C152 H15B 109.5 . . ?
O151 C152 H15C 109.5 . . ?
H15A C152 H15C 109.5 . . ?
H15B C152 H15C 109.5 . . ?
C15 N2' C11 115.9(6) . . ?
C21 N3 Sn4 119.4(4) . . ?
C21 N3 Sn2 121.0(5) . . ?
Sn4 N3 Sn2 102.2(2) . . ?
C21 N3 Sn3 112.8(4) . . ?
Sn4 N3 Sn3 98.8(2) . . ?
Sn2 N3 Sn3 98.7(2) . . ?
N4' C21 N4 125.0(6) . . ?
N4' C21 N3 117.5(6) . . ?
N4 C21 N3 117.4(7) . . ?
C21 N4 C23 115.6(6) . . ?
O231 C23 N4 119.3(7) . . ?
O231 C23 C24 116.6(6) . . ?
N4 C23 C24 124.1(7) . . ?
C23 O231 C232 117.8(6) . . ?
O231 C232 H23A 109.4 . . ?
O231 C232 H23B 109.5 . . ?
H23A C232 H23B 109.5 . . ?
O231 C232 H23C 109.6 . . ?
H23A C232 H23C 109.5 . . ?
H23B C232 H23C 109.5 . . ?
C25 C24 C23 114.7(7) . . ?
C25 C24 H24 122.5 . . ?
C23 C24 H24 122.7 . . ?
N4' C25 O251 118.4(7) . . ?
N4' C25 C24 124.5(7) . . ?
O251 C25 C24 117.1(7) . . ?
C25 O251 C252 117.1(6) . . ?
O251 C252 H25A 109.4 . . ?
O251 C252 H25B 109.5 . . ?
H25A C252 H25B 109.5 . . ?
O251 C252 H25C 109.5 . . ?
H25A C252 H25C 109.5 . . ?
H25B C252 H25C 109.5 . . ?
C25 N4' C21 115.9(6) . . ?
C31 N5 Sn1 124.6(4) . . ?
C31 N5 Sn3 107.4(4) . . ?
Sn1 N5 Sn3 99.4(2) . . ?
C31 N5 Sn2 120.6(4) . . ?
Sn1 N5 Sn2 100.4(2) . . ?
Sn3 N5 Sn2 99.8(2) . . ?
N6' C31 N6 124.2(6) . . ?
N6' C31 N5 121.2(6) . . ?
N6 C31 N5 114.5(6) . . ?
C33 N6 C31 115.8(6) . . ?
N6 C33 O331 118.4(6) . . ?
N6 C33 C34 125.3(7) . . ?
O331 C33 C34 116.3(6) . . ?
C33 O331 C332 117.3(6) . . ?
O331 C332 H33A 109.3 . . ?
O331 C332 H33B 109.5 . . ?
H33A C332 H33B 109.5 . . ?
O331 C332 H33C 109.6 . . ?
H33A C332 H33C 109.5 . . ?
H33B C332 H33C 109.5 . . ?
C33 C34 C35 114.1(6) . . ?
C33 C34 H34 122.9 . . ?
C35 C34 H34 123.0 . . ?
N6' C35 O351 111.9(6) . . ?
N6' C35 C34 123.9(6) . . ?
O351 C35 C34 124.2(6) . . ?
C35 O351 C352 117.5(5) . . ?
O351 C352 H35A 109.4 . . ?
O351 C352 H35B 109.5 . . ?
H35A C352 H35B 109.5 . . ?
O351 C352 H35C 109.5 . . ?
H35A C352 H35C 109.5 . . ?
H35B C352 H35C 109.5 . . ?
C31 N6' C35 116.6(6) . . ?
C41 N7 Sn1 124.1(4) . . ?
C41 N7 Sn2 115.2(4) . . ?
Sn1 N7 Sn2 101.2(2) . . ?
C41 N7 Sn4 114.7(4) . . ?
Sn1 N7 Sn4 99.5(2) . . ?
Sn2 N7 Sn4 97.96(19) . . ?
N8 C41 N8' 123.0(6) . . ?
N8 C41 N7 120.0(6) . . ?
N8' C41 N7 116.9(6) . . ?
C43 N8 C41 116.7(6) . . ?
O431 C43 C44 125.3(6) . . ?
O431 C43 N8 111.2(6) . . ?
C44 C43 N8 123.5(6) . . ?
C43 O431 C432 118.3(6) . . ?
O431 C432 H43A 109.4 . . ?
O431 C432 H43B 109.6 . . ?
H43A C432 H43B 109.5 . . ?
O431 C432 H43C 109.5 . . ?
H43A C432 H43C 109.5 . . ?
H43B C432 H43C 109.5 . . ?
C43 C44 C45 115.4(7) . . ?
C43 C44 H44 122.3 . . ?
C45 C44 H44 122.3 . . ?
N8' C45 O451 120.2(7) . . ?
N8' C45 C44 124.0(7) . . ?
O451 C45 C44 115.8(6) . . ?
C45 O451 C452 116.4(6) . . ?
O451 C452 H45A 109.6 . . ?
O451 C452 H45B 109.5 . . ?
H45A C452 H45B 109.5 . . ?
O451 C452 H45C 109.4 . . ?
H45A C452 H45C 109.5 . . ?
H45B C452 H45C 109.5 . . ?
C45 N8' C41 117.3(6) . . ?

loop_
_geom_bond_atom_site_label_1
_geom_bond_atom_site_label_2
_geom_bond_distance
_geom_bond_site_symmetry_2
_geom_bond_publ_flag
Sn1 N1 2.145(5) . ?
Sn1 N1 2.145(5) 2 ?
Sn1 N7 2.155(5) 2 ?
Sn1 N7 2.155(5) . ?
Sn1 N5 2.160(5) . ?
Sn1 N5 2.160(5) 2 ?
Sn2 N3 2.214(6) . ?
Sn2 N7 2.227(5) . ?
Sn2 N5 2.248(5) . ?
Sn3 N5 2.214(5) . ?
Sn3 N1 2.240(5) . ?
Sn3 N3 2.286(5) . ?
Sn4 N3 2.198(6) . ?
Sn4 N1 2.246(5) . ?
Sn4 N7 2.322(5) . ?
N1 C11 1.380(8) . ?
C11 N2 1.322(8) . ?
C11 N2' 1.367(8) . ?
N2 C13 1.353(9) . ?
C13 O131 1.338(8) . ?
C13 C14 1.378(9) . ?
O131 C132 1.439(8) . ?
C132 H13A 0.9800 . ?
C132 H13B 0.9800 . ?
C132 H13C 0.9800 . ?
C14 C15 1.369(10) . ?
C14 H14 0.9500 . ?
C15 N2' 1.324(9) . ?
C15 O151 1.354(8) . ?
O151 C152 1.428(9) . ?
C152 H15A 0.9800 . ?
C152 H15B 0.9800 . ?
C152 H15C 0.9800 . ?
N3 C21 1.365(8) . ?
C21 N4' 1.354(9) . ?
C21 N4 1.349(8) . ?
N4 C23 1.340(9) . ?
C23 O231 1.355(8) . ?
C23 C24 1.379(10) . ?
O231 C232 1.409(9) . ?
C232 H23A 0.9800 . ?
C232 H23B 0.9800 . ?
C232 H23C 0.9800 . ?
C24 C25 1.375(10) . ?
C24 H24 0.9500 . ?
C25 N4' 1.325(8) . ?
C25 O251 1.347(8) . ?
O251 C252 1.435(9) . ?
C252 H25A 0.9800 . ?
C252 H25B 0.9800 . ?
C252 H25C 0.9800 . ?
N5 C31 1.382(8) . ?
C31 N6' 1.337(8) . ?
C31 N6 1.348(8) . ?
N6 C33 1.317(9) . ?
C33 O331 1.360(8) . ?
C33 C34 1.367(10) . ?
O331 C332 1.442(9) . ?
C332 H33A 0.9800 . ?
C332 H33B 0.9800 . ?
C332 H33C 0.9800 . ?
C34 C35 1.369(10) . ?
C34 H34 0.9500 . ?
C35 N6' 1.333(8) . ?
C35 O351 1.351(8) . ?
O351 C352 1.436(7) . ?
C352 H35A 0.9800 . ?
C352 H35B 0.9800 . ?
C352 H35C 0.9800 . ?
N7 C41 1.363(8) . ?
C41 N8 1.350(8) . ?
C41 N8' 1.350(8) . ?
N8 C43 1.345(8) . ?
C43 O431 1.339(8) . ?
C43 C44 1.353(9) . ?
O431 C432 1.419(8) . ?
C432 H43A 0.9800 . ?
C432 H43B 0.9800 . ?
C432 H43C 0.9800 . ?
C44 C45 1.375(9) . ?
C44 H44 0.9500 . ?
C45 N8' 1.312(9) . ?
C45 O451 1.353(8) . ?
O451 C452 1.428(8) . ?
C452 H45A 0.9800 . ?
C452 H45B 0.9800 . ?
C452 H45C 0.9800 . ?
